data_7224570
loop_
_publ_author_name
'Higashi, Tomomi'
'Ueda, Takahiro'
'Mochida, Tomoyuki'

_publ_section_title
;
 Effects of substituent branching and chirality on the physical properties
 of ionic liquids based on cationic ruthenium sandwich complexes.
;
_journal_issue 15
_journal_name_full 'Physical chemistry chemical physics : PCCP'
_journal_page_first 10041
_journal_page_last 10048
_journal_paper_doi 10.1039/c6cp00643d
_journal_volume 18
_journal_year 2016
_chemical_formula_moiety 'C20 H29 O Ru, F2 N O4 S2'
_chemical_formula_sum 'C20 H29 F2 N O5 Ru S2'
_chemical_formula_weight 566.63
_space_group_crystal_system triclinic
_space_group_IT_number 2
_space_group_name_Hall '-P 1'
_space_group_name_H-M_alt 'P -1'
_atom_sites_solution_hydrogens geom
_atom_sites_solution_primary direct
_atom_sites_solution_secondary difmap
_audit_creation_method SHELXL-97
_audit_update_record
;
2015-05-29 deposited with the CCDC.
2016-03-09 downloaded from the CCDC.
;
_cell_angle_alpha 98.073(5)
_cell_angle_beta 101.571(4)
_cell_angle_gamma 103.610(4)
_cell_formula_units_Z 2
_cell_length_a 7.928(3)
_cell_length_b 9.542(4)
_cell_length_c 16.403(6)
_cell_measurement_reflns_used 4999
_cell_measurement_temperature 100
_cell_measurement_theta_max 27.55
_cell_measurement_theta_min 2.36
_cell_volume 1158.3(8)
_computing_cell_refinement 'APEX2 (Bruker AXS, 2006)'
_computing_data_collection 'APEX2 (Bruker AXS, 2006)'
_computing_data_reduction 'SAINT (Bruker AXS, 2004)'
_computing_molecular_graphics 'XSHEL (Bruker AXS,2002)'
_computing_publication_material 'XCIF (Bruker AXS, 2001)'
_computing_structure_refinement 'SHELXL-97 (Sheldrick, 1997)'
_computing_structure_solution 'SHELXS-97 (Sheldrick, 1997)'
_diffrn_ambient_temperature 100
_diffrn_detector_area_resol_mean 8.333
_diffrn_measured_fraction_theta_full 0.980
_diffrn_measured_fraction_theta_max 0.980
_diffrn_measurement_device_type 'Bruker APEXII CCD area detector'
_diffrn_measurement_method 'phi and omega scans'
_diffrn_radiation_monochromator 'Bruker Helios multilayer confocal mirror'
_diffrn_radiation_source 'Bruker TXS fine-focus rotating anode'
_diffrn_radiation_type MoK\a
_diffrn_radiation_wavelength 0.71073
_diffrn_reflns_av_R_equivalents 0.0260
_diffrn_reflns_av_sigmaI/netI 0.0409
_diffrn_reflns_limit_h_max 9
_diffrn_reflns_limit_h_min -9
_diffrn_reflns_limit_k_max 10
_diffrn_reflns_limit_k_min -11
_diffrn_reflns_limit_l_max 18
_diffrn_reflns_limit_l_min -19
_diffrn_reflns_number 5408
_diffrn_reflns_theta_full 25.03
_diffrn_reflns_theta_max 25.03
_diffrn_reflns_theta_min 1.29
_exptl_absorpt_coefficient_mu 0.904
_exptl_absorpt_correction_T_max 0.9734
_exptl_absorpt_correction_T_min 0.7712
_exptl_absorpt_correction_type empirical
_exptl_absorpt_process_details
;
SADABS Sheldrick 1996
;
_exptl_crystal_colour colorless
_exptl_crystal_density_diffrn 1.625
_exptl_crystal_density_method 'not measured'
_exptl_crystal_description plate
_exptl_crystal_F_000 580
_exptl_crystal_size_max 0.30
_exptl_crystal_size_mid 0.11
_exptl_crystal_size_min 0.03
_refine_diff_density_max 2.362
_refine_diff_density_min -1.235
_refine_diff_density_rms 0.204
_refine_ls_extinction_method none
_refine_ls_goodness_of_fit_ref 1.114
_refine_ls_hydrogen_treatment constr
_refine_ls_matrix_type full
_refine_ls_number_parameters 281
_refine_ls_number_reflns 4022
_refine_ls_number_restraints 12
_refine_ls_restrained_S_all 1.135
_refine_ls_R_factor_all 0.0610
_refine_ls_R_factor_gt 0.0577
_refine_ls_shift/su_max 0.000
_refine_ls_shift/su_mean 0.000
_refine_ls_structure_factor_coef Fsqd
_refine_ls_weighting_details 'calc w=1/[\s^2^(Fo^2^)+(0.0899P)^2^+6.2918P] where P=(Fo^2^+2Fc^2^)/3'
_refine_ls_weighting_scheme calc
_refine_ls_wR_factor_gt 0.1556
_refine_ls_wR_factor_ref 0.1629
_reflns_number_gt 3809
_reflns_number_total 4022
_reflns_threshold_expression >2sigma(I)
_cod_data_source_file c6cp00643d2.cif
_cod_data_source_block RuC9FSA
_cod_depositor_comments
;
The following automatic conversions were performed:

'_symmetry_cell_setting' value 'Triclinic' changed to 'triclinic'
according to
/usr/data/users/saulius/crontab/automatic-downloads/rss-feeds/RSC/lib/dictionaries/cif_core.dic
dictionary named 'cif_core.dic' version 2.4.2 from 2011-04-26.

Automatic conversion script
Id: cif_fix_values 4268 2015-11-12 08:31:59Z antanas 

 Adding full bibliography for 7224569--7224571.cif.
;
_cod_database_code 7224570

loop_
_space_group_symop_id
_space_group_symop_operation_xyz
1 'x, y, z'
2 '-x, -y, -z'

loop_
_atom_site_label
_atom_site_type_symbol
_atom_site_fract_x
_atom_site_fract_y
_atom_site_fract_z
_atom_site_U_iso_or_equiv
_atom_site_adp_type
_atom_site_occupancy
_atom_site_symmetry_multiplicity
_atom_site_calc_flag
_atom_site_refinement_flags
Ru1 Ru -0.04457(5) 0.32826(4) 0.13372(3) 0.01726(19) Uani 1 1 d .
O1 O 0.0442(6) 0.2897(4) 0.3317(3) 0.0268(9) Uani 1 1 d .
C1 C 0.1685(8) 0.3707(7) 0.0668(4) 0.0301(13) Uani 1 1 d .
H1 H 0.2539 0.4683 0.0705 0.036 Uiso 1 1 calc R
C2 C 0.1956(8) 0.2662(8) 0.1187(4) 0.0326(14) Uani 1 1 d .
H2 H 0.3039 0.2780 0.1653 0.039 Uiso 1 1 calc R
C3 C 0.0470(9) 0.1391(7) 0.0902(4) 0.0299(13) Uani 1 1 d .
H3 H 0.0325 0.0462 0.1129 0.036 Uiso 1 1 calc R
C4 C -0.0745(8) 0.1661(6) 0.0209(4) 0.0241(12) Uani 1 1 d .
H4 H -0.1890 0.0952 -0.0136 0.029 Uiso 1 1 calc R
C5 C 0.0023(9) 0.3085(7) 0.0064(4) 0.0269(13) Uani 1 1 d .
H5 H -0.0502 0.3552 -0.0397 0.032 Uiso 1 1 calc R
C6 C -0.0797(9) 0.5398(6) 0.1937(4) 0.0312(14) Uani 1 1 d .
H6 H -0.0185 0.6336 0.1789 0.037 Uiso 1 1 calc R
C7 C 0.0158(9) 0.4800(7) 0.2570(4) 0.0279(13) Uani 1 1 d .
H7 H 0.1431 0.5329 0.2859 0.033 Uiso 1 1 calc R
C8 C -0.0565(8) 0.3377(7) 0.2700(3) 0.0243(12) Uani 1 1 d .
C9 C -0.2217(7) 0.2498(7) 0.2161(4) 0.0235(12) Uani 1 1 d .
H9 H -0.2604 0.1423 0.2165 0.028 Uiso 1 1 calc R
C10 C -0.3169(8) 0.3082(7) 0.1523(4) 0.0269(12) Uani 1 1 d .
H10 H -0.4217 0.2409 0.1085 0.032 Uiso 1 1 calc R
C11 C -0.2464(9) 0.4533(7) 0.1412(4) 0.0301(13) Uani 1 1 d .
H11 H -0.3019 0.4867 0.0897 0.036 Uiso 1 1 calc R
C12 C -0.0074(8) 0.1329(7) 0.3324(4) 0.0275(13) Uani 1 1 d .
H12A H -0.0242 0.0749 0.2750 0.033 Uiso 1 1 calc R
H12B H -0.1213 0.1062 0.3499 0.033 Uiso 1 1 calc R
C13 C 0.1399(8) 0.1009(7) 0.3943(4) 0.0273(13) Uani 1 1 d .
H13A H 0.1651 0.1679 0.4498 0.033 Uiso 1 1 calc R
H13B H 0.2502 0.1194 0.3733 0.033 Uiso 1 1 calc R
C14 C 0.0877(8) -0.0591(7) 0.4059(4) 0.0291(13) Uani 1 1 d .
H14A H -0.0200 -0.0762 0.4289 0.035 Uiso 1 1 calc R
H14B H 0.0575 -0.1257 0.3500 0.035 Uiso 1 1 calc R
C15 C 0.2388(8) -0.0951(7) 0.4659(4) 0.0303(13) Uani 1 1 d .
H15A H 0.2722 -0.0250 0.5208 0.036 Uiso 1 1 calc R
H15B H 0.3448 -0.0810 0.4416 0.036 Uiso 1 1 calc R
C16 C 0.1899(8) -0.2526(7) 0.4822(4) 0.0289(13) Uani 1 1 d .
H16A H 0.0820 -0.2681 0.5052 0.035 Uiso 1 1 calc R
H16B H 0.1607 -0.3232 0.4278 0.035 Uiso 1 1 calc R
C17 C 0.3421(8) -0.2833(7) 0.5448(4) 0.0291(13) Uani 1 1 d .
H17A H 0.4485 -0.2703 0.5208 0.035 Uiso 1 1 calc R
H17B H 0.3739 -0.2098 0.5983 0.035 Uiso 1 1 calc R
C18 C 0.2972(9) -0.4359(7) 0.5650(4) 0.0287(13) Uani 1 1 d .
H18A H 0.2758 -0.5098 0.5126 0.034 Uiso 1 1 calc R
H18B H 0.1855 -0.4524 0.5849 0.034 Uiso 1 1 calc R
C19 C 0.4473(9) -0.4582(7) 0.6334(5) 0.0363(15) Uani 1 1 d .
H19A H 0.5587 -0.4418 0.6132 0.044 Uiso 1 1 calc R
H19B H 0.4691 -0.3835 0.6855 0.044 Uiso 1 1 calc R
C20 C 0.4051(12) -0.6109(9) 0.6553(5) 0.0472(18) Uani 1 1 d .
H20A H 0.2922 -0.6298 0.6730 0.071 Uiso 1 1 calc R
H20B H 0.5017 -0.6158 0.7017 0.071 Uiso 1 1 calc R
H20C H 0.3943 -0.6850 0.6053 0.071 Uiso 1 1 calc R
S1 S 0.5652(2) 0.80096(17) 0.10526(11) 0.0343(4) Uani 1 1 d .
S4 S 0.3702(3) 0.8956(2) 0.21011(12) 0.0481(5) Uani 1 1 d .
F2 F 0.5229(11) 0.9236(7) 0.2908(3) 0.091(2) Uani 1 1 d .
O3 O 0.5303(10) 0.6677(6) 0.0512(5) 0.075(2) Uani 1 1 d .
O4 O 0.7306(8) 0.8360(9) 0.1706(4) 0.078(2) Uani 1 1 d .
F1 F 0.5544(10) 0.9202(7) 0.0579(5) 0.096(2) Uani 1 1 d .
N1 N 0.3897(12) 0.7742(8) 0.1455(5) 0.065(2) Uani 1 1 d .
O8 O 0.2017(19) 0.8512(16) 0.2289(9) 0.175(5) Uani 1 1 d U
O9 O 0.3964(14) 1.0362(9) 0.1928(6) 0.101(3) Uani 1 1 d U

loop_
_atom_site_aniso_label
_atom_site_aniso_U_11
_atom_site_aniso_U_22
_atom_site_aniso_U_33
_atom_site_aniso_U_23
_atom_site_aniso_U_13
_atom_site_aniso_U_12
Ru1 0.0186(3) 0.0134(3) 0.0202(3) 0.00294(17) 0.00346(18) 0.00644(18)
O1 0.027(2) 0.026(2) 0.022(2) 0.0045(16) -0.0008(16) 0.0025(17)
C1 0.026(3) 0.033(3) 0.034(3) 0.005(3) 0.017(3) 0.006(3)
C2 0.023(3) 0.047(4) 0.033(3) 0.003(3) 0.007(3) 0.022(3)
C3 0.042(4) 0.026(3) 0.029(3) 0.002(2) 0.013(3) 0.022(3)
C4 0.032(3) 0.019(3) 0.023(3) 0.000(2) 0.007(2) 0.013(2)
C5 0.039(3) 0.027(3) 0.020(3) 0.006(2) 0.010(2) 0.015(3)
C6 0.045(4) 0.017(3) 0.036(3) 0.003(2) 0.015(3) 0.013(3)
C7 0.034(3) 0.024(3) 0.023(3) -0.003(2) 0.009(2) 0.006(3)
C8 0.029(3) 0.027(3) 0.017(3) 0.002(2) 0.006(2) 0.008(2)
C9 0.016(3) 0.027(3) 0.026(3) 0.006(2) 0.006(2) 0.004(2)
C10 0.021(3) 0.032(3) 0.032(3) 0.006(3) 0.008(2) 0.013(2)
C11 0.032(3) 0.033(3) 0.032(3) 0.007(3) 0.009(3) 0.022(3)
C12 0.028(3) 0.027(3) 0.024(3) 0.009(2) 0.001(2) 0.003(2)
C13 0.021(3) 0.030(3) 0.026(3) 0.004(2) 0.000(2) 0.003(2)
C14 0.026(3) 0.031(3) 0.026(3) 0.007(3) 0.001(2) 0.005(3)
C15 0.026(3) 0.031(3) 0.029(3) 0.008(3) -0.002(2) 0.004(3)
C16 0.028(3) 0.025(3) 0.027(3) 0.003(2) -0.001(2) 0.002(2)
C17 0.025(3) 0.028(3) 0.031(3) 0.005(3) 0.003(2) 0.005(2)
C18 0.030(3) 0.025(3) 0.028(3) 0.001(2) 0.006(3) 0.007(2)
C19 0.036(4) 0.033(3) 0.042(4) 0.010(3) 0.006(3) 0.013(3)
C20 0.057(5) 0.045(4) 0.049(4) 0.022(4) 0.017(4) 0.023(4)
S1 0.0266(8) 0.0224(8) 0.0455(9) 0.0010(7) -0.0078(7) 0.0079(6)
S4 0.0477(11) 0.0392(10) 0.0429(10) -0.0058(8) 0.0172(9) -0.0131(8)
F2 0.147(6) 0.075(4) 0.041(3) -0.007(3) -0.020(3) 0.055(4)
O3 0.080(5) 0.033(3) 0.085(5) -0.007(3) -0.028(4) 0.018(3)
O4 0.027(3) 0.123(6) 0.056(4) -0.001(4) -0.018(3) 0.003(3)
F1 0.106(5) 0.069(4) 0.132(6) 0.053(4) 0.043(5) 0.028(4)
N1 0.078(5) 0.045(4) 0.055(4) -0.001(3) 0.009(4) -0.001(4)
O8 0.158(8) 0.173(9) 0.174(8) -0.037(6) 0.105(7) -0.009(6)
O9 0.136(6) 0.071(4) 0.111(6) 0.023(4) 0.010(5) 0.069(5)

loop_
_atom_type_symbol
_atom_type_description
_atom_type_scat_dispersion_real
_atom_type_scat_dispersion_imag
_atom_type_scat_source
C C 0.0033 0.0016 'International Tables Vol C Tables 4.2.6.8 and 6.1.1.4'
H H 0.0000 0.0000 'International Tables Vol C Tables 4.2.6.8 and 6.1.1.4'
F F 0.0171 0.0103 'International Tables Vol C Tables 4.2.6.8 and 6.1.1.4'
N N 0.0061 0.0033 'International Tables Vol C Tables 4.2.6.8 and 6.1.1.4'
O O 0.0106 0.0060 'International Tables Vol C Tables 4.2.6.8 and 6.1.1.4'
Ru Ru -1.2594 0.8363 'International Tables Vol C Tables 4.2.6.8 and 6.1.1.4'
S S 0.1246 0.1234 'International Tables Vol C Tables 4.2.6.8 and 6.1.1.4'

loop_
_geom_angle_atom_site_label_1
_geom_angle_atom_site_label_2
_geom_angle_atom_site_label_3
_geom_angle
C2 Ru1 C4 64.0(2)
C2 Ru1 C3 38.2(3)
C4 Ru1 C3 38.3(2)
C2 Ru1 C5 63.6(2)
C4 Ru1 C5 38.2(2)
C3 Ru1 C5 63.8(2)
C2 Ru1 C1 38.2(3)
C4 Ru1 C1 64.0(2)
C3 Ru1 C1 64.0(2)
C5 Ru1 C1 37.9(2)
C2 Ru1 C7 108.9(2)
C4 Ru1 C7 171.9(2)
C3 Ru1 C7 133.6(2)
C5 Ru1 C7 143.9(2)
C1 Ru1 C7 113.4(2)
C2 Ru1 C10 159.5(3)
C4 Ru1 C10 106.0(2)
C3 Ru1 C10 122.9(2)
C5 Ru1 C10 120.6(2)
C1 Ru1 C10 155.9(2)
C7 Ru1 C10 79.3(2)
C2 Ru1 C9 127.4(2)
C4 Ru1 C9 113.5(2)
C3 Ru1 C9 104.8(2)
C5 Ru1 C9 147.3(2)
C1 Ru1 C9 165.6(2)
C7 Ru1 C9 66.9(2)
C10 Ru1 C9 37.5(2)
C2 Ru1 C6 130.8(3)
C4 Ru1 C6 150.1(2)
C3 Ru1 C6 168.1(3)
C5 Ru1 C6 118.3(2)
C1 Ru1 C6 109.9(2)
C7 Ru1 C6 37.5(2)
C10 Ru1 C6 67.1(2)
C9 Ru1 C6 79.5(2)
C2 Ru1 C11 163.1(3)
C4 Ru1 C11 120.7(2)
C3 Ru1 C11 154.8(3)
C5 Ru1 C11 109.0(2)
C1 Ru1 C11 126.6(2)
C7 Ru1 C11 67.3(2)
C10 Ru1 C11 37.3(2)
C9 Ru1 C11 67.5(2)
C6 Ru1 C11 37.1(2)
C2 Ru1 C8 108.0(2)
C4 Ru1 C8 139.3(2)
C3 Ru1 C8 109.6(2)
C5 Ru1 C8 171.6(2)
C1 Ru1 C8 135.4(2)
C7 Ru1 C8 36.8(2)
C10 Ru1 C8 67.0(2)
C9 Ru1 C8 37.0(2)
C6 Ru1 C8 67.0(2)
C11 Ru1 C8 79.2(2)
C8 O1 C12 117.1(4)
C5 C1 C2 107.7(6)
C5 C1 Ru1 71.0(3)
C2 C1 Ru1 70.4(3)
C5 C1 H1 126.1
C2 C1 H1 126.1
Ru1 C1 H1 126.1
C3 C2 C1 108.5(6)
C3 C2 Ru1 71.3(3)
C1 C2 Ru1 71.4(3)
C3 C2 H2 125.7
C1 C2 H2 125.7
Ru1 C2 H2 125.7
C2 C3 C4 107.6(6)
C2 C3 Ru1 70.6(3)
C4 C3 Ru1 70.5(3)
C2 C3 H3 126.2
C4 C3 H3 126.2
Ru1 C3 H3 126.2
C5 C4 C3 107.8(5)
C5 C4 Ru1 71.3(3)
C3 C4 Ru1 71.1(3)
C5 C4 H4 126.0
C3 C4 H4 126.0
Ru1 C4 H4 126.0
C1 C5 C4 108.4(5)
C1 C5 Ru1 71.1(3)
C4 C5 Ru1 70.5(3)
C1 C5 H5 125.8
C4 C5 H5 125.8
Ru1 C5 H5 125.8
C11 C6 C7 119.6(6)
C11 C6 Ru1 71.4(3)
C7 C6 Ru1 70.7(3)
C11 C6 H6 119.6
C7 C6 H6 119.6
Ru1 C6 H6 119.6
C8 C7 C6 120.9(6)
C8 C7 Ru1 73.1(3)
C6 C7 Ru1 71.7(3)
C8 C7 H7 119.2
C6 C7 H7 119.2
Ru1 C7 H7 119.2
O1 C8 C7 116.8(5)
O1 C8 C9 123.7(5)
C7 C8 C9 119.4(5)
O1 C8 Ru1 128.7(4)
C7 C8 Ru1 70.1(3)
C9 C8 Ru1 70.3(3)
C8 C9 C10 119.9(5)
C8 C9 Ru1 72.7(3)
C10 C9 Ru1 71.0(3)
C8 C9 H9 119.6
C10 C9 H9 119.6
Ru1 C9 H9 119.6
C11 C10 C9 120.4(6)
C11 C10 Ru1 71.8(3)
C9 C10 Ru1 71.5(3)
C11 C10 H10 119.3
C9 C10 H10 119.3
Ru1 C10 H10 119.3
C6 C11 C10 119.6(6)
C6 C11 Ru1 71.4(3)
C10 C11 Ru1 70.8(3)
C6 C11 H11 119.7
C10 C11 H11 119.7
Ru1 C11 H11 119.7
O1 C12 C13 107.7(5)
O1 C12 H12A 110.2
C13 C12 H12A 110.2
O1 C12 H12B 110.2
C13 C12 H12B 110.2
H12A C12 H12B 108.5
C12 C13 C14 111.1(5)
C12 C13 H13A 109.4
C14 C13 H13A 109.4
C12 C13 H13B 109.4
C14 C13 H13B 109.4
H13A C13 H13B 108.0
C15 C14 C13 111.8(5)
C15 C14 H14A 109.3
C13 C14 H14A 109.3
C15 C14 H14B 109.3
C13 C14 H14B 109.3
H14A C14 H14B 107.9
C14 C15 C16 113.6(5)
C14 C15 H15A 108.8
C16 C15 H15A 108.8
C14 C15 H15B 108.8
C16 C15 H15B 108.8
H15A C15 H15B 107.7
C17 C16 C15 112.2(5)
C17 C16 H16A 109.2
C15 C16 H16A 109.2
C17 C16 H16B 109.2
C15 C16 H16B 109.2
H16A C16 H16B 107.9
C18 C17 C16 114.0(5)
C18 C17 H17A 108.8
C16 C17 H17A 108.8
C18 C17 H17B 108.8
C16 C17 H17B 108.8
H17A C17 H17B 107.7
C17 C18 C19 112.4(5)
C17 C18 H18A 109.1
C19 C18 H18A 109.1
C17 C18 H18B 109.1
C19 C18 H18B 109.1
H18A C18 H18B 107.9
C20 C19 C18 113.5(6)
C20 C19 H19A 108.9
C18 C19 H19A 108.9
C20 C19 H19B 108.9
C18 C19 H19B 108.9
H19A C19 H19B 107.7
C19 C20 H20A 109.5
C19 C20 H20B 109.5
H20A C20 H20B 109.5
C19 C20 H20C 109.5
H20A C20 H20C 109.5
H20B C20 H20C 109.5
O3 S1 O4 113.5(4)
O3 S1 F1 111.4(5)
O4 S1 F1 112.6(5)
O3 S1 N1 101.1(4)
O4 S1 N1 111.7(4)
F1 S1 N1 105.7(4)
O9 S4 O8 109.5(8)
O9 S4 N1 118.7(5)
O8 S4 N1 109.0(6)
O9 S4 F2 100.3(5)
O8 S4 F2 110.7(7)
N1 S4 F2 108.3(4)
S4 N1 S1 119.9(5)

loop_
_geom_bond_atom_site_label_1
_geom_bond_atom_site_label_2
_geom_bond_distance
Ru1 C2 2.171(6)
Ru1 C4 2.173(6)
Ru1 C3 2.181(6)
Ru1 C5 2.184(6)
Ru1 C1 2.184(6)
Ru1 C7 2.208(6)
Ru1 C10 2.208(6)
Ru1 C9 2.216(6)
Ru1 C6 2.221(6)
Ru1 C11 2.221(6)
Ru1 C8 2.247(6)
O1 C8 1.360(7)
O1 C12 1.457(7)
C1 C5 1.419(9)
C1 C2 1.425(10)
C1 H1 1.0000
C2 C3 1.423(10)
C2 H2 1.0000
C3 C4 1.430(9)
C3 H3 1.0000
C4 C5 1.426(8)
C4 H4 1.0000
C5 H5 1.0000
C6 C11 1.414(10)
C6 C7 1.425(9)
C6 H6 1.0000
C7 C8 1.408(9)
C7 H7 1.0000
C8 C9 1.418(8)
C9 C10 1.421(8)
C9 H9 1.0000
C10 C11 1.418(9)
C10 H10 1.0000
C11 H11 1.0000
C12 C13 1.506(8)
C12 H12A 0.9900
C12 H12B 0.9900
C13 C14 1.534(8)
C13 H13A 0.9900
C13 H13B 0.9900
C14 C15 1.529(8)
C14 H14A 0.9900
C14 H14B 0.9900
C15 C16 1.536(8)
C15 H15A 0.9900
C15 H15B 0.9900
C16 C17 1.533(8)
C16 H16A 0.9900
C16 H16B 0.9900
C17 C18 1.515(8)
C17 H17A 0.9900
C17 H17B 0.9900
C18 C19 1.539(9)
C18 H18A 0.9900
C18 H18B 0.9900
C19 C20 1.527(10)
C19 H19A 0.9900
C19 H19B 0.9900
C20 H20A 0.9800
C20 H20B 0.9800
C20 H20C 0.9800
S1 O3 1.378(6)
S1 O4 1.452(5)
S1 F1 1.474(6)
S1 N1 1.639(9)
S4 O9 1.387(8)
S4 O8 1.413(12)
S4 N1 1.514(8)
S4 F2 1.547(6)

loop_
_geom_torsion_atom_site_label_1
_geom_torsion_atom_site_label_2
_geom_torsion_atom_site_label_3
_geom_torsion_atom_site_label_4
_geom_torsion
C2 Ru1 C1 C5 117.6(5)
C4 Ru1 C1 C5 37.3(3)
C3 Ru1 C1 C5 80.1(4)
C7 Ru1 C1 C5 -151.2(3)
C10 Ru1 C1 C5 -32.8(7)
C9 Ru1 C1 C5 120.4(9)
C6 Ru1 C1 C5 -110.9(4)
C11 Ru1 C1 C5 -72.9(4)
C8 Ru1 C1 C5 172.2(3)
C4 Ru1 C1 C2 -80.3(4)
C3 Ru1 C1 C2 -37.4(4)
C5 Ru1 C1 C2 -117.6(5)
C7 Ru1 C1 C2 91.2(4)
C10 Ru1 C1 C2 -150.4(5)
C9 Ru1 C1 C2 2.9(11)
C6 Ru1 C1 C2 131.6(4)
C11 Ru1 C1 C2 169.6(4)
C8 Ru1 C1 C2 54.6(5)
C5 C1 C2 C3 0.4(7)
Ru1 C1 C2 C3 62.0(4)
C5 C1 C2 Ru1 -61.6(4)
C4 Ru1 C2 C3 -37.7(4)
C5 Ru1 C2 C3 -80.4(4)
C1 Ru1 C2 C3 -117.9(5)
C7 Ru1 C2 C3 138.0(4)
C10 Ru1 C2 C3 26.9(8)
C9 Ru1 C2 C3 63.0(5)
C6 Ru1 C2 C3 173.8(3)
C11 Ru1 C2 C3 -147.9(7)
C8 Ru1 C2 C3 99.1(4)
C4 Ru1 C2 C1 80.2(4)
C3 Ru1 C2 C1 117.9(5)
C5 Ru1 C2 C1 37.4(4)
C7 Ru1 C2 C1 -104.1(4)
C10 Ru1 C2 C1 144.8(6)
C9 Ru1 C2 C1 -179.1(3)
C6 Ru1 C2 C1 -68.3(5)
C11 Ru1 C2 C1 -30.0(10)
C8 Ru1 C2 C1 -143.0(4)
C1 C2 C3 C4 -0.9(7)
Ru1 C2 C3 C4 61.1(4)
C1 C2 C3 Ru1 -62.0(4)
C4 Ru1 C3 C2 117.7(5)
C5 Ru1 C3 C2 79.9(4)
C1 Ru1 C3 C2 37.5(4)
C7 Ru1 C3 C2 -60.9(5)
C10 Ru1 C3 C2 -169.1(4)
C9 Ru1 C3 C2 -132.9(4)
C6 Ru1 C3 C2 -23.4(13)
C11 Ru1 C3 C2 158.8(5)
C8 Ru1 C3 C2 -94.4(4)
C2 Ru1 C3 C4 -117.7(5)
C5 Ru1 C3 C4 -37.8(4)
C1 Ru1 C3 C4 -80.2(4)
C7 Ru1 C3 C4 -178.6(3)
C10 Ru1 C3 C4 73.2(4)
C9 Ru1 C3 C4 109.4(4)
C6 Ru1 C3 C4 -141.1(10)
C11 Ru1 C3 C4 41.1(7)
C8 Ru1 C3 C4 147.9(4)
C2 C3 C4 C5 1.1(7)
Ru1 C3 C4 C5 62.3(4)
C2 C3 C4 Ru1 -61.1(4)
C2 Ru1 C4 C5 -79.7(4)
C3 Ru1 C4 C5 -117.2(5)
C1 Ru1 C4 C5 -37.0(4)
C7 Ru1 C4 C5 -110.1(15)
C10 Ru1 C4 C5 119.5(4)
C9 Ru1 C4 C5 158.7(3)
C6 Ru1 C4 C5 47.8(6)
C11 Ru1 C4 C5 81.8(4)
C8 Ru1 C4 C5 -167.4(4)
C2 Ru1 C4 C3 37.5(4)
C5 Ru1 C4 C3 117.2(5)
C1 Ru1 C4 C3 80.2(4)
C7 Ru1 C4 C3 7.1(17)
C10 Ru1 C4 C3 -123.3(4)
C9 Ru1 C4 C3 -84.2(4)
C6 Ru1 C4 C3 165.0(5)
C11 Ru1 C4 C3 -161.0(4)
C8 Ru1 C4 C3 -50.2(5)
C2 C1 C5 C4 0.3(7)
Ru1 C1 C5 C4 -60.9(4)
C2 C1 C5 Ru1 61.2(4)
C3 C4 C5 C1 -0.9(7)
Ru1 C4 C5 C1 61.2(4)
C3 C4 C5 Ru1 -62.1(4)
C2 Ru1 C5 C1 -37.7(4)
C4 Ru1 C5 C1 -118.4(5)
C3 Ru1 C5 C1 -80.5(4)
C7 Ru1 C5 C1 48.6(6)
C10 Ru1 C5 C1 165.1(4)
C9 Ru1 C5 C1 -156.6(4)
C6 Ru1 C5 C1 86.4(4)
C11 Ru1 C5 C1 125.8(4)
C8 Ru1 C5 C1 -40.7(16)
C2 Ru1 C5 C4 80.7(4)
C3 Ru1 C5 C4 37.9(4)
C1 Ru1 C5 C4 118.4(5)
C7 Ru1 C5 C4 167.0(4)
C10 Ru1 C5 C4 -76.5(4)
C9 Ru1 C5 C4 -38.2(6)
C6 Ru1 C5 C4 -155.2(4)
C11 Ru1 C5 C4 -115.8(4)
C8 Ru1 C5 C4 77.8(15)
C2 Ru1 C6 C11 162.7(4)
C4 Ru1 C6 C11 52.9(6)
C3 Ru1 C6 C11 -178.5(10)
C5 Ru1 C6 C11 84.3(4)
C1 Ru1 C6 C11 125.0(4)
C7 Ru1 C6 C11 -132.1(6)
C10 Ru1 C6 C11 -29.3(4)
C9 Ru1 C6 C11 -66.4(4)
C8 Ru1 C6 C11 -103.0(4)
C2 Ru1 C6 C7 -65.3(5)
C4 Ru1 C6 C7 -175.0(4)
C3 Ru1 C6 C7 -46.4(12)
C5 Ru1 C6 C7 -143.6(4)
C1 Ru1 C6 C7 -102.9(4)
C10 Ru1 C6 C7 102.7(4)
C9 Ru1 C6 C7 65.7(4)
C11 Ru1 C6 C7 132.1(6)
C8 Ru1 C6 C7 29.1(4)
C11 C6 C7 C8 -2.2(9)
Ru1 C6 C7 C8 -56.3(5)
C11 C6 C7 Ru1 54.1(5)
C2 Ru1 C7 C8 -95.0(4)
C4 Ru1 C7 C8 -66.2(16)
C3 Ru1 C7 C8 -60.1(5)
C5 Ru1 C7 C8 -165.9(4)
C1 Ru1 C7 C8 -135.8(4)
C10 Ru1 C7 C8 65.6(4)
C9 Ru1 C7 C8 28.5(3)
C6 Ru1 C7 C8 131.7(6)
C11 Ru1 C7 C8 102.7(4)
C2 Ru1 C7 C6 133.3(4)
C4 Ru1 C7 C6 162.0(14)
C3 Ru1 C7 C6 168.1(4)
C5 Ru1 C7 C6 62.3(6)
C1 Ru1 C7 C6 92.5(4)
C10 Ru1 C7 C6 -66.1(4)
C9 Ru1 C7 C6 -103.2(4)
C11 Ru1 C7 C6 -29.1(4)
C8 Ru1 C7 C6 -131.7(6)
C12 O1 C8 C7 -165.7(5)
C12 O1 C8 C9 10.3(8)
C12 O1 C8 Ru1 -80.6(6)
C6 C7 C8 O1 179.9(5)
Ru1 C7 C8 O1 124.2(5)
C6 C7 C8 C9 3.7(9)
Ru1 C7 C8 C9 -52.0(5)
C6 C7 C8 Ru1 55.7(5)
C2 Ru1 C8 O1 -11.1(6)
C4 Ru1 C8 O1 59.7(7)
C3 Ru1 C8 O1 29.3(6)
C5 Ru1 C8 O1 -8.3(18)
C1 Ru1 C8 O1 -43.1(7)
C7 Ru1 C8 O1 -108.9(7)
C10 Ru1 C8 O1 147.7(6)
C9 Ru1 C8 O1 117.9(7)
C6 Ru1 C8 O1 -138.5(6)
C11 Ru1 C8 O1 -175.3(6)
C2 Ru1 C8 C7 97.8(4)
C4 Ru1 C8 C7 168.6(4)
C3 Ru1 C8 C7 138.2(4)
C5 Ru1 C8 C7 100.6(15)
C1 Ru1 C8 C7 65.8(5)
C10 Ru1 C8 C7 -103.4(4)
C9 Ru1 C8 C7 -133.2(5)
C6 Ru1 C8 C7 -29.6(4)
C11 Ru1 C8 C7 -66.4(4)
C2 Ru1 C8 C9 -129.0(4)
C4 Ru1 C8 C9 -58.2(5)
C3 Ru1 C8 C9 -88.6(4)
C5 Ru1 C8 C9 -126.3(14)
C1 Ru1 C8 C9 -161.1(4)
C7 Ru1 C8 C9 133.2(5)
C10 Ru1 C8 C9 29.8(3)
C6 Ru1 C8 C9 103.6(4)
C11 Ru1 C8 C9 66.8(4)
O1 C8 C9 C10 -179.0(5)
C7 C8 C9 C10 -3.1(8)
Ru1 C8 C9 C10 -55.0(5)
O1 C8 C9 Ru1 -124.0(5)
C7 C8 C9 Ru1 51.9(5)
C2 Ru1 C9 C8 68.4(4)
C4 Ru1 C9 C8 142.8(3)
C3 Ru1 C9 C8 103.2(4)
C5 Ru1 C9 C8 167.4(4)
C1 Ru1 C9 C8 66.2(10)
C7 Ru1 C9 C8 -28.4(3)
C10 Ru1 C9 C8 -131.3(5)
C6 Ru1 C9 C8 -65.5(4)
C11 Ru1 C9 C8 -102.3(4)
C2 Ru1 C9 C10 -160.2(4)
C4 Ru1 C9 C10 -85.8(4)
C3 Ru1 C9 C10 -125.5(4)
C5 Ru1 C9 C10 -61.2(6)
C1 Ru1 C9 C10 -162.4(8)
C7 Ru1 C9 C10 103.0(4)
C6 Ru1 C9 C10 65.9(4)
C11 Ru1 C9 C10 29.1(4)
C8 Ru1 C9 C10 131.3(5)
C8 C9 C10 C11 1.1(9)
Ru1 C9 C10 C11 -54.7(5)
C8 C9 C10 Ru1 55.8(5)
C2 Ru1 C10 C11 -177.5(6)
C4 Ru1 C10 C11 -119.9(4)
C3 Ru1 C10 C11 -158.1(4)
C5 Ru1 C10 C11 -81.2(4)
C1 Ru1 C10 C11 -58.4(7)
C7 Ru1 C10 C11 66.4(4)
C9 Ru1 C10 C11 132.2(5)
C6 Ru1 C10 C11 29.2(4)
C8 Ru1 C10 C11 102.8(4)
C2 Ru1 C10 C9 50.2(8)
C4 Ru1 C10 C9 107.9(4)
C3 Ru1 C10 C9 69.7(4)
C5 Ru1 C10 C9 146.6(3)
C1 Ru1 C10 C9 169.4(5)
C7 Ru1 C10 C9 -65.8(4)
C6 Ru1 C10 C9 -103.0(4)
C11 Ru1 C10 C9 -132.2(5)
C8 Ru1 C10 C9 -29.4(3)
C7 C6 C11 C10 0.2(9)
Ru1 C6 C11 C10 53.9(5)
C7 C6 C11 Ru1 -53.7(5)
C9 C10 C11 C6 0.4(9)
Ru1 C10 C11 C6 -54.2(5)
C9 C10 C11 Ru1 54.6(5)
C2 Ru1 C11 C6 -51.0(9)
C4 Ru1 C11 C6 -152.4(4)
C3 Ru1 C11 C6 179.3(5)
C5 Ru1 C11 C6 -112.1(4)
C1 Ru1 C11 C6 -73.7(5)
C7 Ru1 C11 C6 29.4(4)
C10 Ru1 C11 C6 131.9(6)
C9 Ru1 C11 C6 102.7(4)
C8 Ru1 C11 C6 65.9(4)
C2 Ru1 C11 C10 177.0(7)
C4 Ru1 C11 C10 75.6(4)
C3 Ru1 C11 C10 47.3(7)
C5 Ru1 C11 C10 116.0(4)
C1 Ru1 C11 C10 154.4(4)
C7 Ru1 C11 C10 -102.6(4)
C9 Ru1 C11 C10 -29.2(3)
C6 Ru1 C11 C10 -131.9(6)
C8 Ru1 C11 C10 -66.0(4)
C8 O1 C12 C13 169.6(5)
O1 C12 C13 C14 174.1(5)
C12 C13 C14 C15 177.7(5)
C13 C14 C15 C16 177.7(5)
C14 C15 C16 C17 -178.2(5)
C15 C16 C17 C18 178.1(5)
C16 C17 C18 C19 -175.3(5)
C17 C18 C19 C20 179.7(6)
O9 S4 N1 S1 48.3(9)
O8 S4 N1 S1 174.5(9)
F2 S4 N1 S1 -65.0(7)
O3 S1 N1 S4 -179.9(6)
O4 S1 N1 S4 59.1(7)
F1 S1 N1 S4 -63.7(7)
